data_4519085
loop_
_publ_author_name
'Wang, Lu'
'Wang, Kecheng'
'An, Hao-Tian'
'Huang, Hongliang'
'Xie, Lin-Hua'
'Li, Jian-Rong'

_publ_section_title
;
 A Hydrolytically Stable Cu(II)-Based Metal-Organic Framework with Easily
 Accessible Ligands for Water Harvesting.
;
_journal_issue 41
_journal_name_full 'ACS applied materials &amp; interfaces'
_journal_page_first 49509
_journal_page_last 49518
_journal_paper_doi 10.1021/acsami.1c15240
_journal_volume 13
_journal_year 2021
_chemical_formula_sum 'C14 H12 Cu2 N10 O11'
_chemical_formula_weight 623.42
_space_group_crystal_system tetragonal
_space_group_IT_number 88
_space_group_name_Hall '-I 4ad'
_space_group_name_H-M_alt 'I 41/a :2'
_atom_sites_solution_hydrogens geom
_audit_creation_method SHELXL-2018/1
_cell_angle_alpha 90
_cell_angle_beta 90
_cell_angle_gamma 90
_cell_formula_units_Z 8
_cell_length_a 15.7418(2)
_cell_length_b 15.7418(2)
_cell_length_c 22.3494(6)
_cell_measurement_reflns_used 2686
_cell_measurement_temperature 293(2)
_cell_measurement_theta_max 72.0450
_cell_measurement_theta_min 5.5810
_cell_volume 5538.28(18)
_computing_cell_refinement 'CrysAlisPro 1.171.40.53 (Rigaku OD, 2019)'
_computing_data_collection 'CrysAlisPro 1.171.40.53 (Rigaku OD, 2019)'
_computing_data_reduction 'CrysAlisPro 1.171.40.53 (Rigaku OD, 2019)'
_computing_structure_refinement 'SHELXL-2018/1 (Sheldrick, 2018)'
_diffrn_ambient_temperature 293(2)
_diffrn_detector_area_resol_mean 5.1688
_diffrn_measured_fraction_theta_full 0.990
_diffrn_measured_fraction_theta_max 0.973
_diffrn_measurement_device_type 'SuperNova, Dual, Cu at home/near, AtlasS2'
_diffrn_measurement_method '\w scans'
_diffrn_radiation_type CuK\a
_diffrn_radiation_wavelength 1.54178
_diffrn_reflns_av_R_equivalents 0.0590
_diffrn_reflns_av_unetI/netI 0.0633
_diffrn_reflns_Laue_measured_fraction_full 0.990
_diffrn_reflns_Laue_measured_fraction_max 0.973
_diffrn_reflns_limit_h_max 18
_diffrn_reflns_limit_h_min -19
_diffrn_reflns_limit_k_max 17
_diffrn_reflns_limit_k_min -14
_diffrn_reflns_limit_l_max 22
_diffrn_reflns_limit_l_min -26
_diffrn_reflns_number 9152
_diffrn_reflns_point_group_measured_fraction_full 0.990
_diffrn_reflns_point_group_measured_fraction_max 0.973
_diffrn_reflns_theta_full 67.679
_diffrn_reflns_theta_max 73.030
_diffrn_reflns_theta_min 5.621
_diffrn_source 'micro-focus sealed X-ray tube'
_exptl_absorpt_coefficient_mu 2.496
_exptl_absorpt_correction_T_max 1.00000
_exptl_absorpt_correction_T_min 0.80670
_exptl_absorpt_correction_type multi-scan
_exptl_absorpt_process_details
; 
CrysAlisPro 1.171.40.53 (Rigaku Oxford Diffraction, 2019) 
Empirical absorption correction using spherical harmonics, 
 implemented in SCALE3 ABSPACK scaling algorithm. 
;
_exptl_crystal_colour green
_exptl_crystal_density_diffrn 1.495
_exptl_crystal_description block
_exptl_crystal_F_000 2496
_refine_diff_density_max 0.771
_refine_diff_density_min -0.423
_refine_diff_density_rms 0.105
_refine_ls_extinction_method none
_refine_ls_goodness_of_fit_ref 1.083
_refine_ls_hydrogen_treatment constr
_refine_ls_matrix_type full
_refine_ls_number_parameters 223
_refine_ls_number_reflns 2703
_refine_ls_number_restraints 368
_refine_ls_restrained_S_all 1.074
_refine_ls_R_factor_all 0.1098
_refine_ls_R_factor_gt 0.0700
_refine_ls_shift/su_max 0.002
_refine_ls_shift/su_mean 0.000
_refine_ls_structure_factor_coef Fsqd
_refine_ls_weighting_details 'w=1/[\s^2^(Fo^2^)+(0.1000P)^2^] where P=(Fo^2^+2Fc^2^)/3'
_refine_ls_weighting_scheme calc
_refine_ls_wR_factor_gt 0.1671
_refine_ls_wR_factor_ref 0.1885
_reflns_Friedel_coverage 0.000
_reflns_number_gt 1714
_reflns_number_total 2703
_reflns_threshold_expression 'I > 2\s(I)'
_cod_data_source_file am1c15240_si_002.cif
_cod_data_source_block BUT-205w
_cod_original_cell_volume 5538.3(2)
_cod_original_sg_symbol_H-M 'I 41/a'
_cod_database_code 4519085
_shelx_shelxl_version_number 2018/1
_shelx_space_group_comment
; 
The symmetry employed for this shelxl refinement is uniquely defined 
by the following loop, which should always be used as a source of 
symmetry information in preference to the above space-group names. 
They are only intended as comments. 
;

loop_
_space_group_symop_operation_xyz
'x, y, z'
'-x+1/2, -y, z+1/2'
'-y+3/4, x+1/4, z+1/4'
'y+3/4, -x+3/4, z+3/4'
'x+1/2, y+1/2, z+1/2'
'-x+1, -y+1/2, z+1'
'-y+5/4, x+3/4, z+3/4'
'y+5/4, -x+5/4, z+5/4'
'-x, -y, -z'
'x-1/2, y, -z-1/2'
'y-3/4, -x-1/4, -z-1/4'
'-y-3/4, x-3/4, -z-3/4'
'-x+1/2, -y+1/2, -z+1/2'
'x, y+1/2, -z'
'y-1/4, -x+1/4, -z+1/4'
'-y-1/4, x-1/4, -z-1/4'

loop_
_atom_site_label
_atom_site_type_symbol
_atom_site_fract_x
_atom_site_fract_y
_atom_site_fract_z
_atom_site_U_iso_or_equiv
_atom_site_adp_type
_atom_site_occupancy
_atom_site_site_symmetry_order
_atom_site_calc_flag
_atom_site_refinement_flags_posn
_atom_site_refinement_flags_adp
_atom_site_refinement_flags_occupancy
_atom_site_disorder_assembly
_atom_site_disorder_group
C1 C 0.6106(4) 0.7073(4) 0.2988(3) 0.0550(14) Uani 1 1 d . U . . .
C2 C 0.5199(4) 0.7050(5) 0.3204(4) 0.075(2) Uani 1 1 d . U . . .
H2A H 0.518195 0.681860 0.360572 0.090 Uiso 1 1 calc R U . . .
H2B H 0.486910 0.668002 0.294605 0.090 Uiso 1 1 calc R U . . .
C3 C 0.8673(4) 0.6532(4) 0.3688(2) 0.0474(12) Uani 1 1 d . U . . .
H3 H 0.875861 0.688492 0.401686 0.057 Uiso 1 1 calc R U . . .
C4 C 0.8252(3) 0.6133(3) 0.2845(2) 0.0438(11) Uani 1 1 d D U . . .
C5 C 0.8687(4) 0.5479(3) 0.3111(2) 0.0529(14) Uani 1 1 d D U . . .
C6 C 0.8187(9) 0.5392(9) 0.1959(6) 0.059(4) Uani 0.5 1 d D U P A 1
H6 H 0.799875 0.534081 0.156590 0.070 Uiso 0.5 1 calc R U P A 1
C7 C 0.8894(11) 0.4776(8) 0.2779(6) 0.081(5) Uani 0.5 1 d D U P A 1
N2 N 0.7976(16) 0.6096(10) 0.2266(6) 0.048(4) Uani 0.5 1 d D U P A 1
N3 N 0.8655(9) 0.4763(9) 0.2189(5) 0.067(4) Uani 0.5 1 d D U P A 1
N4 N 0.9354(19) 0.4119(13) 0.3005(10) 0.111(9) Uani 0.5 1 d D U P A 1
H4A H 0.949284 0.369915 0.277825 0.133 Uiso 0.5 1 calc R U P A 1
H4B H 0.950685 0.412241 0.337426 0.133 Uiso 0.5 1 calc R U P A 1
C6' C 0.7827(11) 0.5271(9) 0.2065(7) 0.069(5) Uani 0.5 1 d D U P A 2
H6' H 0.753463 0.518695 0.170784 0.083 Uiso 0.5 1 calc R U P A 2
C7' C 0.8670(11) 0.4697(7) 0.2835(6) 0.087(5) Uani 0.5 1 d D U P A 2
N2' N 0.7808(17) 0.6045(10) 0.2322(8) 0.058(6) Uani 0.5 1 d D U P A 2
N3' N 0.8251(11) 0.4620(8) 0.2304(6) 0.076(5) Uani 0.5 1 d D U P A 2
N4' N 0.908(2) 0.4011(11) 0.3062(11) 0.124(11) Uani 0.5 1 d D U P A 2
H4'1 H 0.907337 0.353686 0.287163 0.149 Uiso 0.5 1 calc R U P A 2
H4'2 H 0.934742 0.405128 0.339666 0.149 Uiso 0.5 1 calc R U P A 2
N1 N 0.8246(3) 0.6789(3) 0.32028(19) 0.0407(9) Uani 1 1 d . U . . .
N5 N 0.8968(3) 0.5743(3) 0.36712(19) 0.0458(10) Uani 1 1 d . U . . .
O1 O 0.6607(3) 0.7468(3) 0.33188(19) 0.0593(11) Uani 1 1 d . U . . .
O2 O 0.6274(3) 0.6792(3) 0.24795(18) 0.0569(11) Uani 1 1 d . U . . .
Cu1 Cu 0.77360(5) 0.79185(5) 0.30496(3) 0.0388(3) Uani 1 1 d . U . . .
O1WA O 0.8836(15) 0.3780(15) 0.1670(11) 0.170(7) Uiso 0.5 1 d . U P B 1
O1WB O 0.772(2) 0.319(3) 0.174(2) 0.287(16) Uiso 0.5 1 d . U P C 2
O1WC O 0.944(3) 0.380(3) 0.128(2) 0.188(15) Uiso 0.25 1 d . U P D 3
O2WA O 1.000000 0.250000 0.243(2) 0.30(2) Uiso 0.7 2 d S U P E 4
O2WB O 0.882(4) 0.208(3) 0.266(2) 0.259(19) Uiso 0.35 1 d . U P F 5
O2WC O 0.939(6) 0.231(5) 0.249(4) 0.17(2) Uiso 0.15 1 d . U P G 6
O3W O 0.915(2) 0.407(2) 0.0626(17) 0.262(14) Uiso 0.5 1 d . U P H 7
O4W O 0.821(5) 0.384(4) -0.041(3) 0.29(3) Uiso 0.25 1 d . U P I 8
O5W O 0.745(3) 0.394(4) 0.085(3) 0.21(2) Uiso 0.25 1 d . U P J 9
O6W O 0.760(4) 0.392(4) 0.033(3) 0.218(19) Uiso 0.25 1 d . U P K 10
O7W O 0.802(7) 0.194(6) 0.269(5) 0.21(3) Uiso 0.15 1 d . U P L 11

loop_
_atom_site_aniso_label
_atom_site_aniso_U_11
_atom_site_aniso_U_22
_atom_site_aniso_U_33
_atom_site_aniso_U_23
_atom_site_aniso_U_13
_atom_site_aniso_U_12
C1 0.043(3) 0.071(4) 0.051(3) 0.009(3) -0.005(3) -0.006(3)
C2 0.042(3) 0.100(6) 0.083(5) 0.009(4) -0.004(3) -0.008(3)
C3 0.053(3) 0.050(3) 0.039(3) 0.009(2) -0.015(2) 0.001(2)
C4 0.042(3) 0.044(3) 0.046(3) 0.009(2) -0.004(2) 0.004(2)
C5 0.072(4) 0.042(3) 0.045(3) 0.003(2) -0.009(3) 0.010(2)
C6 0.061(9) 0.047(7) 0.068(7) -0.019(6) -0.022(7) 0.012(6)
C7 0.118(12) 0.062(8) 0.062(7) -0.006(6) -0.018(8) 0.043(8)
N2 0.063(10) 0.038(6) 0.043(5) -0.002(4) -0.003(5) 0.008(5)
N3 0.087(10) 0.058(7) 0.055(6) -0.017(5) -0.012(6) 0.024(6)
N4 0.157(19) 0.083(13) 0.092(13) -0.015(11) -0.031(12) 0.081(14)
C6' 0.086(12) 0.051(7) 0.069(8) -0.013(6) -0.023(8) 0.015(8)
C7' 0.149(14) 0.049(6) 0.062(8) -0.001(6) -0.042(9) 0.019(8)
N2' 0.063(11) 0.050(7) 0.061(8) -0.013(6) -0.026(8) 0.013(7)
N3' 0.114(12) 0.048(6) 0.065(8) -0.013(6) -0.035(8) 0.015(7)
N4' 0.24(3) 0.038(7) 0.097(15) -0.008(8) -0.084(16) 0.037(10)
N1 0.042(2) 0.042(2) 0.038(2) 0.0075(18) -0.0109(18) 0.0069(17)
N5 0.055(3) 0.048(2) 0.035(2) 0.0078(19) -0.012(2) 0.000(2)
O1 0.041(2) 0.084(3) 0.054(2) -0.009(2) -0.0020(18) -0.007(2)
O2 0.054(2) 0.071(3) 0.046(2) 0.000(2) -0.0070(18) -0.016(2)
Cu1 0.0418(5) 0.0413(4) 0.0332(4) -0.0015(3) -0.0128(3) 0.0026(3)

loop_
_atom_type_symbol
_atom_type_description
_atom_type_scat_dispersion_real
_atom_type_scat_dispersion_imag
_atom_type_scat_source
C C 0.0181 0.0091 'International Tables Vol C Tables 4.2.6.8 and 6.1.1.4'
H H 0.0000 0.0000 'International Tables Vol C Tables 4.2.6.8 and 6.1.1.4'
N N 0.0311 0.0180 'International Tables Vol C Tables 4.2.6.8 and 6.1.1.4'
O O 0.0492 0.0322 'International Tables Vol C Tables 4.2.6.8 and 6.1.1.4'
Cu Cu -1.9646 0.5888 'International Tables Vol C Tables 4.2.6.8 and 6.1.1.4'

loop_
_geom_angle_atom_site_label_1
_geom_angle_atom_site_label_2
_geom_angle_atom_site_label_3
_geom_angle
_geom_angle_site_symmetry_1
_geom_angle_site_symmetry_3
_geom_angle_publ_flag
O1 C1 O2 125.6(6) . . ?
O1 C1 C2 114.9(6) . . ?
O2 C1 C2 119.0(6) . . ?
C1 C2 C2 111.2(7) . 6_564 ?
C1 C2 H2A 109.4 . . ?
C2 C2 H2A 109.4 6_564 . ?
C1 C2 H2B 109.4 . . ?
C2 C2 H2B 109.4 6_564 . ?
H2A C2 H2B 108.0 . . ?
N5 C3 N1 115.8(5) . . ?
N5 C3 H3 122.1 . . ?
N1 C3 H3 122.1 . . ?
N1 C4 N2 127.6(7) . . ?
N1 C4 N2' 126.8(7) . . ?
N1 C4 C5 109.4(4) . . ?
N2 C4 C5 122.5(7) . . ?
N2' C4 C5 123.3(7) . . ?
C4 C5 C7 119.3(7) . . ?
C4 C5 C7' 117.8(7) . . ?
C4 C5 N5 108.9(4) . . ?
C7 C5 N5 130.7(7) . . ?
C7' C5 N5 132.6(7) . . ?
N3 C6 N2 123.3(9) . . ?
N3 C6 H6 118.3 . . ?
N2 C6 H6 118.3 . . ?
N4 C7 N3 119.5(10) . . ?
N4 C7 C5 122.6(10) . . ?
N3 C7 C5 117.8(8) . . ?
C6 N2 C4 116.0(8) . . ?
C6 N2 Cu1 125.9(8) . 13_665 ?
C4 N2 Cu1 118.0(8) . 13_665 ?
C6 N3 C7 120.7(8) . . ?
C7 N4 H4A 120.0 . . ?
C7 N4 H4B 120.0 . . ?
H4A N4 H4B 120.0 . . ?
N3' C6' N2' 122.2(9) . . ?
N3' C6' H6' 118.9 . . ?
N2' C6' H6' 118.9 . . ?
N4' C7' N3' 119.0(10) . . ?
N4' C7' C5 122.3(10) . . ?
N3' C7' C5 118.6(8) . . ?
C6' N2' C4 116.4(8) . . ?
C6' N2' Cu1 124.3(8) . 13_665 ?
C4 N2' Cu1 119.1(9) . 13_665 ?
C6' N3' C7' 121.5(9) . . ?
C7' N4' H4'1 120.0 . . ?
C7' N4' H4'2 120.0 . . ?
H4'1 N4' H4'2 120.0 . . ?
C4 N1 C3 104.7(4) . . ?
C4 N1 Cu1 127.4(3) . . ?
C3 N1 Cu1 127.9(4) . . ?
C3 N5 C5 101.2(4) . . ?
C3 N5 Cu1 118.8(4) . 16_756 ?
C5 N5 Cu1 139.7(4) . 16_756 ?
C1 O1 Cu1 124.0(4) . . ?
C1 O2 Cu1 128.3(4) . 13_665 ?
N1 Cu1 O1 89.43(19) . . ?
N1 Cu1 O2 89.48(19) . 13_665 ?
O1 Cu1 O2 160.76(17) . 13_665 ?
N1 Cu1 N2' 165.3(4) . 13_665 ?
O1 Cu1 N2' 91.9(9) . 13_665 ?
O2 Cu1 N2' 84.5(9) 13_665 13_665 ?
N1 Cu1 N2 164.9(5) . 13_665 ?
O1 Cu1 N2 83.4(8) . 13_665 ?
O2 Cu1 N2 92.9(8) 13_665 13_665 ?
N1 Cu1 N5 96.50(18) . 11_676 ?
O1 Cu1 N5 104.20(17) . 11_676 ?
O2 Cu1 N5 95.00(17) 13_665 11_676 ?
N2 Cu1 N5 98.2(4) 13_665 11_676 ?
N1 Cu1 Cu1 80.89(13) . 13_665 ?
O1 Cu1 Cu1 82.28(12) . 13_665 ?
O2 Cu1 Cu1 78.58(12) 13_665 13_665 ?
N2' Cu1 Cu1 84.8(3) 13_665 13_665 ?
N2 Cu1 Cu1 84.9(3) 13_665 13_665 ?
N5 Cu1 Cu1 173.05(13) 11_676 13_665 ?

loop_
_geom_bond_atom_site_label_1
_geom_bond_atom_site_label_2
_geom_bond_distance
_geom_bond_site_symmetry_2
_geom_bond_publ_flag
C1 O1 1.247(7) . ?
C1 O2 1.248(8) . ?
C1 C2 1.506(9) . ?
C2 C2 1.549(16) 6_564 ?
C2 H2A 0.9700 . ?
C2 H2B 0.9700 . ?
C3 N5 1.327(7) . ?
C3 N1 1.339(6) . ?
C3 H3 0.9300 . ?
C4 N1 1.307(7) . ?
C4 N2 1.367(11) . ?
C4 N2' 1.368(11) . ?
C4 C5 1.372(6) . ?
C5 C7 1.372(11) . ?
C5 C7' 1.376(11) . ?
C5 N5 1.391(7) . ?
C6 N3 1.338(11) . ?
C6 N2 1.345(11) . ?
C6 H6 0.9300 . ?
C7 N4 1.360(14) . ?
C7 N3 1.370(11) . ?
N2 Cu1 2.039(12) 13_665 ?
N4 H4A 0.8600 . ?
N4 H4B 0.8600 . ?
C6' N3' 1.335(11) . ?
C6' N2' 1.349(12) . ?
C6' H6' 0.9300 . ?
C7' N4' 1.357(14) . ?
C7' N3' 1.362(11) . ?
N2' Cu1 2.021(13) 13_665 ?
N4' H4'1 0.8600 . ?
N4' H4'2 0.8600 . ?
N1 Cu1 1.981(4) . ?
N5 Cu1 2.145(4) 16_756 ?
O1 Cu1 2.007(4) . ?
O2 Cu1 2.009(4) 13_665 ?
Cu1 Cu1 2.8852(14) 13_665 ?
